data_4122472
loop_
_publ_author_name
'Corbo, Robert'
'Pell, Thomas P.'
'Stringer, Bradley D.'
'Hogan, Conor F.'
'Wilson, David J. D.'
'Barnard, Peter J.'
'Dutton, Jason L.'

_publ_section_title
;
 Facile Formation of Homoleptic Au(III) Trications via Simultaneous
 Oxidation and Ligand Delivery from [PhI(pyridine)2](2+).
;
_journal_issue 35
_journal_name_full 'Journal of the American Chemical Society'
_journal_page_first 12415
_journal_page_last 12421
_journal_paper_doi 10.1021/ja506365m
_journal_volume 136
_journal_year 2014
_chemical_formula_sum 'C23 H28 Au F6 N6 O6.5 S2'
_chemical_formula_weight 867.60
_chemical_name_systematic
; 
 ? 
;
_space_group_IT_number 14
_symmetry_cell_setting monoclinic
_symmetry_space_group_name_Hall '-P 2ybc'
_symmetry_space_group_name_H-M 'P 1 21/c 1'
_atom_sites_solution_hydrogens geom
_atom_sites_solution_primary direct
_atom_sites_solution_secondary difmap
_audit_creation_method SHELXL-97
_cell_angle_alpha 90.00
_cell_angle_beta 106.09(3)
_cell_angle_gamma 90.00
_cell_formula_units_Z 8
_cell_length_a 16.682(3)
_cell_length_b 20.298(4)
_cell_length_c 20.273(4)
_cell_measurement_reflns_used 31299
_cell_measurement_temperature 173(2)
_cell_measurement_theta_max 29.3760
_cell_measurement_theta_min 3.2860
_cell_volume 6596(2)
_computing_cell_refinement 'CrysAlisPro, Agilent Technologies'
_computing_data_collection 'CrysAlisPro, Agilent Technologies'
_computing_data_reduction 'CrysAlisPro, Agilent Technologies'
_computing_molecular_graphics SHELXP
_computing_publication_material SHELXP
_computing_structure_refinement 'SHELXL-97 (Sheldrick, 2008)'
_computing_structure_solution 'SHELXS-97 (Sheldrick, 2008)'
_diffrn_ambient_temperature 173(2)
_diffrn_measured_fraction_theta_full 0.998
_diffrn_measured_fraction_theta_max 0.998
_diffrn_radiation_monochromator graphite
_diffrn_radiation_source 'fine-focus sealed tube'
_diffrn_radiation_type MoK\a
_diffrn_radiation_wavelength 0.71073
_diffrn_reflns_av_R_equivalents 0.0428
_diffrn_reflns_av_sigmaI/netI 0.0257
_diffrn_reflns_limit_h_max 20
_diffrn_reflns_limit_h_min -18
_diffrn_reflns_limit_k_max 25
_diffrn_reflns_limit_k_min -25
_diffrn_reflns_limit_l_max 25
_diffrn_reflns_limit_l_min -24
_diffrn_reflns_number 86253
_diffrn_reflns_theta_full 26.02
_diffrn_reflns_theta_max 26.02
_diffrn_reflns_theta_min 2.90
_exptl_absorpt_coefficient_mu 4.668
_exptl_absorpt_correction_T_max 0.6525
_exptl_absorpt_correction_T_min 0.4266
_exptl_absorpt_correction_type multi-scan
_exptl_absorpt_process_details 'CrysAlisPro, Agilent Technologies'
_exptl_crystal_colour orange
_exptl_crystal_density_diffrn 1.747
_exptl_crystal_density_method 'not measured'
_exptl_crystal_description plate
_exptl_crystal_F_000 3400
_exptl_crystal_size_max 0.22
_exptl_crystal_size_mid 0.18
_exptl_crystal_size_min 0.10
_refine_diff_density_max 2.815
_refine_diff_density_min -2.050
_refine_diff_density_rms 0.178
_refine_ls_extinction_method none
_refine_ls_goodness_of_fit_ref 1.142
_refine_ls_hydrogen_treatment constr
_refine_ls_matrix_type full
_refine_ls_number_parameters 812
_refine_ls_number_reflns 12970
_refine_ls_number_restraints 8
_refine_ls_restrained_S_all 1.144
_refine_ls_R_factor_all 0.0696
_refine_ls_R_factor_gt 0.0520
_refine_ls_shift/su_max 0.007
_refine_ls_shift/su_mean 0.000
_refine_ls_structure_factor_coef Fsqd
_refine_ls_weighting_details 'calc w=1/[\s^2^(Fo^2^)+(0.0442P)^2^+88.2355P] where P=(Fo^2^+2Fc^2^)/3'
_refine_ls_weighting_scheme calc
_refine_ls_wR_factor_gt 0.1233
_refine_ls_wR_factor_ref 0.1379
_reflns_number_gt 10585
_reflns_number_total 12970
_reflns_threshold_expression >2sigma(I)
_cod_data_source_file ja506365m_si_002.cif
_cod_data_source_block 14
_cod_depositor_comments 'Adding full bibliography for 4122466--4122474.cif.'
_cod_original_sg_symbol_H-M P2(1)/c
_cod_original_formula_sum 'C23 H28 Au F6 N6 O6.50 S2'
_cod_database_code 4122472

loop_
_symmetry_equiv_pos_as_xyz
'x, y, z'
'-x, y+1/2, -z+1/2'
'-x, -y, -z'
'x, -y-1/2, z-1/2'

loop_
_atom_site_label
_atom_site_type_symbol
_atom_site_fract_x
_atom_site_fract_y
_atom_site_fract_z
_atom_site_U_iso_or_equiv
_atom_site_adp_type
_atom_site_occupancy
_atom_site_symmetry_multiplicity
_atom_site_calc_flag
_atom_site_refinement_flags
Au1 Au 0.180637(17) 1.678857(15) 0.198427(15) 0.02315(9) Uani 1 1 d .
N51 N 0.0557(4) 1.6758(3) 0.1653(3) 0.0204(13) Uani 1 1 d .
Au2 Au 0.175199(17) 1.843130(15) 0.198096(15) 0.02306(9) Uani 1 1 d .
S2 S 0.15637(17) 0.93272(13) -0.12340(14) 0.0455(6) Uani 1 1 d .
N41 N 0.3063(4) 1.6805(4) 0.2325(3) 0.0283(15) Uani 1 1 d .
O11 O 0.1753(3) 1.7608(3) 0.2479(3) 0.0241(11) Uani 1 1 d .
N21 N 0.0498(4) 1.8417(3) 0.1678(3) 0.0205(13) Uani 1 1 d .
N11 N 0.3001(4) 1.8460(3) 0.2303(3) 0.0263(14) Uani 1 1 d .
S4 S 0.16210(13) 1.25579(11) 0.13481(11) 0.0292(4) Uani 1 1 d .
C24 C -0.0765(5) 1.8533(5) 0.1990(4) 0.0327(19) Uani 1 1 d .
H24A H -0.1035 1.8598 0.2341 0.039 Uiso 1 1 calc R
C54 C -0.0743(5) 1.6809(4) 0.1914(4) 0.0281(18) Uani 1 1 d .
H54A H -0.1035 1.6869 0.2251 0.034 Uiso 1 1 calc R
N22 N -0.2081(4) 1.8455(4) 0.1121(4) 0.0317(16) Uani 1 1 d .
N52 N -0.2030(4) 1.6682(4) 0.1013(4) 0.0289(15) Uani 1 1 d .
F15 F 0.0134(4) 1.2645(4) 0.1518(3) 0.070(2) Uani 1 1 d .
C205 C 0.0073(5) 1.8517(5) 0.2152(4) 0.0322(19) Uani 1 1 d .
H25A H 0.0380 1.8578 0.2618 0.039 Uiso 1 1 calc R
C52 C -0.0693(5) 1.6591(5) 0.0768(4) 0.0328(19) Uani 1 1 d .
H52A H -0.0954 1.6496 0.0298 0.039 Uiso 1 1 calc R
C53 C -0.1190(5) 1.6690(4) 0.1230(4) 0.0245(16) Uani 1 1 d .
C45 C 0.3449(5) 1.6609(5) 0.2961(5) 0.038(2) Uani 1 1 d .
H45A H 0.3124 1.6480 0.3257 0.046 Uiso 1 1 calc R
C55 C 0.0109(5) 1.6841(4) 0.2102(4) 0.0281(18) Uani 1 1 d .
H55A H 0.0394 1.6924 0.2569 0.034 Uiso 1 1 calc R
C23 C -0.1248(5) 1.8453(4) 0.1298(4) 0.0254(17) Uani 1 1 d .
C51 C 0.0146(5) 1.6630(4) 0.0994(4) 0.0307(19) Uani 1 1 d .
H51A H 0.0462 1.6564 0.0675 0.037 Uiso 1 1 calc R
C22 C -0.0790(5) 1.8348(5) 0.0821(4) 0.0317(19) Uani 1 1 d .
H22A H -0.1076 1.8283 0.0350 0.038 Uiso 1 1 calc R
C15 C 0.3404(5) 1.8319(5) 0.2964(4) 0.033(2) Uani 1 1 d .
H15A H 0.3087 1.8186 0.3265 0.040 Uiso 1 1 calc R
C41 C 0.3534(5) 1.7022(6) 0.1923(5) 0.042(2) Uani 1 1 d .
H41A H 0.3261 1.7187 0.1479 0.050 Uiso 1 1 calc R
C21 C 0.0053(5) 1.8338(4) 0.1024(4) 0.0295(18) Uani 1 1 d .
H21A H 0.0343 1.8271 0.0687 0.035 Uiso 1 1 calc R
C13 C 0.4737(5) 1.8544(6) 0.2782(5) 0.045(2) Uani 1 1 d .
C11 C 0.3464(6) 1.8670(6) 0.1896(5) 0.046(3) Uani 1 1 d .
H11A H 0.3183 1.8785 0.1436 0.055 Uiso 1 1 calc R
C44 C 0.4298(6) 1.6587(6) 0.3200(5) 0.046(3) Uani 1 1 d .
H44A H 0.4548 1.6437 0.3655 0.055 Uiso 1 1 calc R
O38 O 0.1841(6) 1.3185(4) 0.1644(6) 0.076(3) Uani 1 1 d .
C43 C 0.4809(6) 1.6781(6) 0.2789(5) 0.045(3) Uani 1 1 d .
C14 C 0.4251(5) 1.8361(5) 0.3213(4) 0.036(2) Uani 1 1 d .
H14A H 0.4512 1.8264 0.3682 0.043 Uiso 1 1 calc R
C403 C 0.0490(7) 1.2595(6) 0.1022(5) 0.052(3) Uani 1 1 d .
O45 O 0.1651(4) 0.8881(4) -0.1753(4) 0.0509(18) Uani 1 1 d .
O50 O 0.1882(5) 1.2406(4) 0.0753(4) 0.057(2) Uani 1 1 d .
C42 C 0.4378(6) 1.7015(6) 0.2127(5) 0.052(3) Uani 1 1 d .
H42A H 0.4683 1.7168 0.1825 0.062 Uiso 1 1 calc R
F53 F 0.0195(5) 1.2077(6) 0.0651(4) 0.103(3) Uani 1 1 d .
C57 C -0.2476(6) 1.6498(6) 0.0309(5) 0.045(2) Uani 1 1 d .
H57A H -0.2268 1.6761 -0.0014 0.068 Uiso 1 1 calc R
H57B H -0.3074 1.6580 0.0232 0.068 Uiso 1 1 calc R
H57C H -0.2386 1.6029 0.0238 0.068 Uiso 1 1 calc R
F59 F 0.0250(5) 0.9935(4) -0.1071(5) 0.089(3) Uani 1 1 d .
C60 C 0.0451(7) 0.9526(6) -0.1486(7) 0.057(3) Uani 1 1 d .
C12 C 0.4309(6) 1.8726(6) 0.2105(5) 0.053(3) Uani 1 1 d .
H12A H 0.4605 1.8884 0.1799 0.064 Uiso 1 1 calc R
F66 F 0.0001(5) 0.8988(4) -0.1519(5) 0.099(3) Uani 1 1 d .
C56 C -0.2524(6) 1.6723(6) 0.1496(5) 0.045(2) Uani 1 1 d .
H56A H -0.2593 1.6281 0.1667 0.068 Uiso 1 1 calc R
H56B H -0.3073 1.6908 0.1266 0.068 Uiso 1 1 calc R
H56C H -0.2241 1.7007 0.1881 0.068 Uiso 1 1 calc R
F89 F 0.0221(5) 0.9784(5) -0.2110(5) 0.096(3) Uani 1 1 d .
S1 S 0.1974(2) 0.94502(16) 0.38766(14) 0.0574(7) Uani 1 1 d .
O103 O 0.1747(4) 1.2030(3) 0.1849(4) 0.0431(16) Uani 1 1 d .
N61 N 0.1892(4) 1.5879(4) 0.1578(3) 0.0315(16) Uani 1 1 d .
N31 N 0.1745(4) 1.9354(3) 0.1563(3) 0.0282(15) Uani 1 1 d D
C31 C 0.1806(5) 1.9907(3) 0.1972(3) 0.0250(17) Uani 1 1 d DU
H31A H 0.1834 1.9859 0.2444 0.030 Uiso 1 1 calc R
O201 O 0.1784(5) 0.9001(4) 0.3320(4) 0.0515(18) Uani 1 1 d .
C32 C 0.1825(6) 2.0503(4) 0.1710(5) 0.041(2) Uani 1 1 d D
H32A H 0.1896 2.0877 0.2002 0.049 Uiso 1 1 calc R
N12 N 0.5576(5) 1.8570(6) 0.3006(5) 0.060(3) Uani 1 1 d .
N42 N 0.5643(5) 1.6770(6) 0.3008(5) 0.063(3) Uani 1 1 d .
F101 F 0.0257(5) 1.3097(6) 0.0609(4) 0.108(4) Uani 1 1 d .
C26 C -0.2571(6) 1.8453(7) 0.0404(5) 0.054(3) Uani 1 1 d .
H26A H -0.2482 1.8867 0.0186 0.081 Uiso 1 1 calc R
H26B H -0.3164 1.8408 0.0378 0.081 Uiso 1 1 calc R
H26C H -0.2397 1.8083 0.0166 0.081 Uiso 1 1 calc R
C35 C 0.1652(6) 1.9437(5) 0.0884(5) 0.040(2) Uani 1 1 d .
H35A H 0.1588 1.9062 0.0593 0.048 Uiso 1 1 calc R
O102 O 0.1930(6) 0.9950(5) -0.1230(6) 0.090(3) Uani 1 1 d .
C64 C 0.1643(8) 1.4737(5) 0.1598(5) 0.050(3) Uani 1 1 d .
H64A H 0.1362 1.4384 0.1746 0.060 Uiso 1 1 calc R
C25 C -0.2541(6) 1.8592(6) 0.1623(5) 0.048(3) Uani 1 1 d .
H25B H -0.2314 1.8324 0.2035 0.072 Uiso 1 1 calc R
H25C H -0.3132 1.8484 0.1425 0.072 Uiso 1 1 calc R
H25D H -0.2487 1.9060 0.1747 0.072 Uiso 1 1 calc R
O101 O 0.1692(7) 0.9032(5) -0.0579(4) 0.087(3) Uani 1 1 d .
C34 C 0.1647(7) 2.0058(5) 0.0607(5) 0.046(2) Uani 1 1 d .
H34A H 0.1577 2.0114 0.0129 0.055 Uiso 1 1 calc R
C17 C 0.6021(6) 1.8441(8) 0.3720(6) 0.066(4) Uani 1 1 d .
H17A H 0.5962 1.8820 0.4002 0.100 Uiso 1 1 calc R
H17B H 0.6613 1.8368 0.3760 0.100 Uiso 1 1 calc R
H17C H 0.5787 1.8048 0.3879 0.100 Uiso 1 1 calc R
C65 C 0.1628(8) 1.5333(6) 0.1856(6) 0.065(4) Uani 1 1 d .
H65A H 0.1427 1.5385 0.2248 0.078 Uiso 1 1 calc R
C33 C 0.1746(6) 2.0587(5) 0.1033(5) 0.043(2) Uani 1 1 d .
H33A H 0.1759 2.1018 0.0854 0.051 Uiso 1 1 calc R
C61 C 0.2312(7) 1.5781(5) 0.1101(5) 0.048(3) Uani 1 1 d .
H61A H 0.2540 1.6146 0.0920 0.058 Uiso 1 1 calc R
C63 C 0.2055(8) 1.4630(5) 0.1128(6) 0.055(3) Uani 1 1 d .
H63A H 0.2104 1.4197 0.0967 0.066 Uiso 1 1 calc R
C47 C 0.6083(7) 1.6552(9) 0.3703(6) 0.081(5) Uani 1 1 d .
H47A H 0.5851 1.6777 0.4036 0.122 Uiso 1 1 calc R
H47B H 0.6678 1.6658 0.3798 0.122 Uiso 1 1 calc R
H47C H 0.6016 1.6075 0.3739 0.122 Uiso 1 1 calc R
F302 F 0.1021(7) 1.0058(5) 0.4501(4) 0.109(3) Uani 1 1 d .
C62 C 0.2406(8) 1.5155(6) 0.0881(6) 0.056(3) Uani 1 1 d .
H62A H 0.2715 1.5084 0.0557 0.068 Uiso 1 1 calc R
O203 O 0.2206(9) 1.0088(5) 0.3699(7) 0.119(4) Uani 1 1 d .
O202 O 0.2454(9) 0.9178(7) 0.4511(5) 0.132(6) Uani 1 1 d .
C46 C 0.6145(7) 1.6969(10) 0.2564(7) 0.095(6) Uani 1 1 d .
H46A H 0.5941 1.6749 0.2118 0.143 Uiso 1 1 calc R
H46B H 0.6728 1.6845 0.2774 0.143 Uiso 1 1 calc R
H46C H 0.6107 1.7447 0.2498 0.143 Uiso 1 1 calc R
F301 F 0.0477(7) 0.9862(9) 0.3473(6) 0.171(7) Uani 1 1 d .
S3 S -0.4805(2) 1.7835(3) 0.03566(19) 0.0860(12) Uani 1 1 d .
N501 N 0.1799(6) 1.7562(5) 0.0590(5) 0.059(3) Uani 1 1 d .
C507 C 0.1840(6) 1.7516(5) 0.0048(6) 0.046(2) Uani 1 1 d .
F403 F -0.6209(7) 1.7686(10) -0.0531(5) 0.197(9) Uani 1 1 d .
F402 F -0.6263(7) 1.8074(8) 0.0450(6) 0.157(6) Uani 1 1 d .
O403 O -0.4539(6) 1.7778(8) 0.1075(5) 0.122(5) Uani 1 1 d .
C506 C 0.1889(9) 1.7444(7) -0.0661(6) 0.066(4) Uani 1 1 d .
H50A H 0.1566 1.7058 -0.0872 0.099 Uiso 1 1 calc R
H50B H 0.2473 1.7388 -0.0660 0.099 Uiso 1 1 calc R
H50C H 0.1661 1.7839 -0.0925 0.099 Uiso 1 1 calc R
O402 O -0.4472(8) 1.7379(7) -0.0023(7) 0.121(5) Uani 1 1 d .
O401 O -0.4783(8) 1.8531(7) 0.0091(8) 0.129(5) Uani 1 1 d .
F401 F -0.6056(9) 1.7073(9) 0.0345(7) 0.170(6) Uani 1 1 d .
C16 C 0.6059(8) 1.8843(11) 0.2565(7) 0.103(7) Uani 1 1 d .
H16A H 0.5779 1.8738 0.2084 0.155 Uiso 1 1 calc R
H16B H 0.6620 1.8650 0.2692 0.155 Uiso 1 1 calc R
H16C H 0.6101 1.9322 0.2623 0.155 Uiso 1 1 calc R
C502 C 0.0984(10) 0.9621(8) 0.4002(9) 0.081(4) Uani 1 1 d .
F303 F 0.0647(13) 0.9106(7) 0.4153(13) 0.257(12) Uani 1 1 d .
C501 C -0.5877(10) 1.7707(13) 0.0127(9) 0.107(7) Uani 1 1 d .
C601 C -0.3848(12) 2.0139(11) -0.0257(14) 0.115(7) Uani 1 1 d .
C602 C -0.3927(12) 2.0139(13) 0.0451(10) 0.137(9) Uani 1 1 d .
H60A H -0.4131 2.0570 0.0552 0.206 Uiso 1 1 calc R
H60B H -0.3381 2.0052 0.0774 0.206 Uiso 1 1 calc R
H60C H -0.4322 1.9796 0.0496 0.206 Uiso 1 1 calc R
N601 N -0.3814(18) 2.0141(12) -0.0816(13) 0.186(11) Uani 1 1 d .

loop_
_atom_site_aniso_label
_atom_site_aniso_U_11
_atom_site_aniso_U_22
_atom_site_aniso_U_33
_atom_site_aniso_U_23
_atom_site_aniso_U_13
_atom_site_aniso_U_12
Au1 0.01814(15) 0.02990(18) 0.02159(16) -0.00025(12) 0.00579(11) 0.00357(11)
N51 0.026(3) 0.019(3) 0.018(3) 0.002(2) 0.009(3) -0.001(3)
Au2 0.01692(15) 0.03019(18) 0.02183(16) -0.00244(12) 0.00498(11) -0.00082(11)
S2 0.0431(14) 0.0475(15) 0.0449(14) -0.0049(11) 0.0105(11) 0.0031(11)
N41 0.021(3) 0.040(4) 0.026(4) 0.004(3) 0.010(3) 0.009(3)
O11 0.021(3) 0.029(3) 0.023(3) -0.005(2) 0.007(2) -0.001(2)
N21 0.018(3) 0.021(3) 0.023(3) 0.000(2) 0.007(3) 0.001(2)
N11 0.022(3) 0.036(4) 0.023(3) -0.002(3) 0.010(3) 0.000(3)
S4 0.0298(11) 0.0329(11) 0.0256(10) 0.0018(8) 0.0089(8) 0.0008(8)
C24 0.023(4) 0.047(5) 0.030(5) -0.002(4) 0.012(3) 0.004(4)
C54 0.019(4) 0.044(5) 0.022(4) -0.003(3) 0.008(3) 0.004(3)
N22 0.010(3) 0.045(4) 0.040(4) -0.005(3) 0.006(3) 0.000(3)
N52 0.014(3) 0.044(4) 0.027(4) 0.001(3) 0.004(3) 0.000(3)
F15 0.045(4) 0.131(7) 0.043(4) 0.018(4) 0.026(3) 0.025(4)
C205 0.025(4) 0.049(6) 0.023(4) -0.006(4) 0.008(3) 0.000(4)
C52 0.025(4) 0.047(5) 0.026(4) 0.003(4) 0.006(3) -0.005(4)
C53 0.028(4) 0.017(4) 0.027(4) 0.005(3) 0.004(3) -0.002(3)
C45 0.025(4) 0.059(6) 0.029(5) 0.005(4) 0.008(4) 0.001(4)
C55 0.023(4) 0.037(5) 0.024(4) -0.008(3) 0.005(3) -0.001(3)
C23 0.021(4) 0.025(4) 0.029(4) 0.004(3) 0.004(3) 0.006(3)
C51 0.031(4) 0.045(5) 0.018(4) 0.001(3) 0.010(3) -0.008(4)
C22 0.026(4) 0.047(5) 0.019(4) -0.004(4) 0.002(3) 0.003(4)
C15 0.017(4) 0.054(6) 0.029(5) 0.001(4) 0.007(3) -0.005(4)
C41 0.024(4) 0.075(7) 0.029(5) 0.000(5) 0.010(4) 0.009(4)
C21 0.025(4) 0.045(5) 0.019(4) -0.005(3) 0.007(3) 0.004(4)
C13 0.017(4) 0.078(8) 0.040(5) -0.003(5) 0.008(4) -0.002(4)
C11 0.024(5) 0.079(8) 0.034(5) 0.005(5) 0.006(4) -0.002(5)
C44 0.032(5) 0.075(8) 0.026(5) 0.013(5) 0.003(4) 0.004(5)
O38 0.074(6) 0.041(5) 0.114(8) -0.008(5) 0.028(6) -0.012(4)
C43 0.019(4) 0.075(8) 0.042(6) 0.000(5) 0.011(4) 0.010(4)
C14 0.024(4) 0.060(6) 0.021(4) 0.003(4) 0.001(3) -0.003(4)
C403 0.034(5) 0.090(9) 0.032(5) 0.011(5) 0.007(4) 0.012(5)
O45 0.047(4) 0.067(5) 0.041(4) -0.006(3) 0.017(3) 0.011(4)
O50 0.041(4) 0.098(6) 0.037(4) 0.000(4) 0.022(3) 0.006(4)
C42 0.028(5) 0.095(9) 0.035(5) 0.001(5) 0.013(4) 0.004(5)
F53 0.051(4) 0.186(10) 0.066(5) -0.041(6) 0.008(4) -0.037(6)
C57 0.026(5) 0.078(8) 0.027(5) 0.003(5) -0.001(4) -0.005(5)
F59 0.068(5) 0.090(6) 0.114(7) -0.035(5) 0.034(5) 0.016(4)
C60 0.049(7) 0.056(7) 0.069(8) -0.007(6) 0.021(6) 0.006(6)
C12 0.028(5) 0.095(9) 0.038(6) 0.009(6) 0.012(4) -0.006(5)
F66 0.059(5) 0.089(6) 0.162(9) -0.035(6) 0.055(5) -0.016(4)
C56 0.024(4) 0.079(8) 0.034(5) -0.006(5) 0.009(4) 0.003(5)
F89 0.072(5) 0.123(8) 0.082(6) 0.013(5) 0.003(4) 0.033(5)
S1 0.0700(19) 0.0596(18) 0.0391(15) -0.0144(13) 0.0093(13) 0.0040(15)
O103 0.042(4) 0.036(4) 0.053(4) 0.011(3) 0.015(3) 0.007(3)
N61 0.031(4) 0.038(4) 0.022(4) -0.004(3) 0.002(3) 0.011(3)
N31 0.024(3) 0.034(4) 0.024(4) 0.001(3) 0.002(3) -0.002(3)
C31 0.027(4) 0.034(4) 0.012(3) -0.003(3) 0.002(3) -0.027(3)
O201 0.060(5) 0.054(5) 0.040(4) -0.014(3) 0.012(3) -0.002(4)
C32 0.044(6) 0.028(5) 0.051(6) 0.008(4) 0.017(5) 0.005(4)
N12 0.026(4) 0.107(9) 0.048(5) 0.002(5) 0.009(4) -0.003(5)
N42 0.025(4) 0.111(9) 0.046(5) 0.004(5) 0.000(4) 0.007(5)
F101 0.075(5) 0.192(10) 0.064(5) 0.072(6) 0.032(4) 0.075(6)
C26 0.020(4) 0.096(9) 0.041(6) -0.010(6) -0.001(4) 0.005(5)
C35 0.045(6) 0.040(5) 0.037(5) -0.004(4) 0.013(4) -0.002(4)
O102 0.048(5) 0.067(6) 0.147(10) -0.006(6) 0.014(6) -0.009(4)
C64 0.078(8) 0.030(5) 0.048(6) -0.020(4) 0.028(6) -0.012(5)
C25 0.019(4) 0.082(8) 0.044(6) 0.002(5) 0.010(4) 0.006(5)
O101 0.132(9) 0.091(7) 0.033(4) -0.003(4) 0.014(5) 0.042(6)
C34 0.054(6) 0.048(6) 0.034(5) 0.000(4) 0.010(4) -0.003(5)
C17 0.020(5) 0.127(12) 0.048(7) 0.007(7) 0.003(4) 0.004(6)
C65 0.092(9) 0.068(7) 0.066(7) -0.051(6) 0.073(7) -0.070(7)
C33 0.052(6) 0.036(5) 0.039(5) 0.000(4) 0.012(5) -0.003(4)
C61 0.059(7) 0.049(6) 0.041(6) 0.006(5) 0.022(5) 0.013(5)
C63 0.087(9) 0.032(5) 0.049(6) 0.005(5) 0.025(6) 0.014(5)
C47 0.028(6) 0.154(15) 0.051(7) 0.017(8) -0.006(5) 0.014(7)
F302 0.149(9) 0.105(7) 0.080(6) -0.019(5) 0.044(6) 0.059(6)
C62 0.077(8) 0.057(7) 0.042(6) -0.003(5) 0.027(6) 0.023(6)
O203 0.156(12) 0.065(7) 0.144(11) -0.028(7) 0.054(9) -0.038(7)
O202 0.157(12) 0.163(12) 0.049(6) -0.030(7) -0.014(6) 0.088(10)
C46 0.023(6) 0.188(19) 0.074(9) -0.011(10) 0.012(6) 0.004(8)
F301 0.095(8) 0.277(18) 0.103(8) -0.067(10) -0.033(6) 0.084(10)
S3 0.0472(18) 0.150(4) 0.058(2) -0.012(2) 0.0117(15) -0.001(2)
N501 0.038(5) 0.091(8) 0.048(6) 0.009(5) 0.010(4) 0.003(5)
C507 0.037(5) 0.061(7) 0.040(6) 0.003(5) 0.012(4) -0.001(5)
F403 0.074(7) 0.46(3) 0.051(6) -0.007(9) 0.005(5) -0.066(11)
F402 0.074(7) 0.281(18) 0.135(10) -0.059(10) 0.060(7) 0.007(9)
O403 0.053(6) 0.261(16) 0.043(5) 0.009(7) -0.001(4) -0.042(8)
C506 0.077(9) 0.082(9) 0.043(7) 0.002(6) 0.026(6) 0.015(7)
O402 0.082(8) 0.185(14) 0.112(10) -0.040(9) 0.053(7) 0.013(8)
O401 0.105(10) 0.102(10) 0.187(15) 0.018(10) 0.050(10) -0.007(8)
F401 0.132(11) 0.221(16) 0.149(11) 0.002(11) 0.024(9) -0.092(11)
C16 0.029(6) 0.22(2) 0.066(9) 0.015(11) 0.016(6) -0.010(9)
C502 0.083(11) 0.074(10) 0.092(11) -0.018(8) 0.032(9) 0.012(8)
F303 0.31(2) 0.100(9) 0.50(3) -0.068(14) 0.34(3) -0.054(12)
C501 0.060(10) 0.20(2) 0.064(10) 0.002(12) 0.018(8) -0.021(12)
C601 0.075(12) 0.123(17) 0.14(2) 0.006(16) 0.021(13) 0.010(11)
C602 0.079(13) 0.22(3) 0.104(16) -0.028(16) 0.005(11) 0.019(14)
N601 0.27(3) 0.16(2) 0.15(2) 0.060(17) 0.08(2) 0.043(19)

loop_
_atom_type_symbol
_atom_type_description
_atom_type_scat_dispersion_real
_atom_type_scat_dispersion_imag
_atom_type_scat_source
C C 0.0033 0.0016 'International Tables Vol C Tables 4.2.6.8 and 6.1.1.4'
H H 0.0000 0.0000 'International Tables Vol C Tables 4.2.6.8 and 6.1.1.4'
N N 0.0061 0.0033 'International Tables Vol C Tables 4.2.6.8 and 6.1.1.4'
O O 0.0106 0.0060 'International Tables Vol C Tables 4.2.6.8 and 6.1.1.4'
F F 0.0171 0.0103 'International Tables Vol C Tables 4.2.6.8 and 6.1.1.4'
S S 0.1246 0.1234 'International Tables Vol C Tables 4.2.6.8 and 6.1.1.4'
Au Au -2.0133 8.8022 'International Tables Vol C Tables 4.2.6.8 and 6.1.1.4'

loop_
_geom_angle_atom_site_label_1
_geom_angle_atom_site_label_2
_geom_angle_atom_site_label_3
_geom_angle
O11 Au1 N51 90.4(2)
O11 Au1 N41 90.0(3)
N51 Au1 N41 179.1(3)
O11 Au1 N61 173.3(3)
N51 Au1 N61 91.1(3)
N41 Au1 N61 88.3(3)
O11 Au1 N501 92.6(3)
N51 Au1 N501 88.3(2)
N41 Au1 N501 92.5(3)
N61 Au1 N501 94.0(3)
O11 Au1 Au2 31.37(16)
N51 Au1 Au2 90.28(17)
N41 Au1 Au2 90.5(2)
N61 Au1 Au2 155.2(2)
N501 Au1 Au2 61.3(2)
C55 N51 C51 118.2(7)
C55 N51 Au1 119.5(5)
C51 N51 Au1 122.2(5)
O11 Au2 N11 90.3(3)
O11 Au2 N21 89.8(2)
N11 Au2 N21 178.5(3)
O11 Au2 N31 173.1(2)
N11 Au2 N31 89.7(3)
N21 Au2 N31 90.0(3)
O11 Au2 Au1 31.47(15)
N11 Au2 Au1 90.2(2)
N21 Au2 Au1 90.67(18)
N31 Au2 Au1 155.39(18)
O11 Au2 N501 89.3(2)
N11 Au2 N501 91.4(2)
N21 Au2 N501 90.0(2)
N31 Au2 N501 97.6(3)
Au1 Au2 N501 57.82(18)
O102 S2 O101 115.0(7)
O102 S2 O45 116.4(6)
O101 S2 O45 113.7(5)
O102 S2 C60 102.1(6)
O101 S2 C60 103.5(6)
O45 S2 C60 103.7(5)
C45 N41 C41 118.2(7)
C45 N41 Au1 120.3(6)
C41 N41 Au1 121.4(6)
Au2 O11 Au1 117.2(3)
C21 N21 C205 117.6(7)
C21 N21 Au2 123.3(5)
C205 N21 Au2 119.1(5)
C11 N11 C15 117.5(7)
C11 N11 Au2 122.1(6)
C15 N11 Au2 120.2(5)
O38 S4 O50 116.7(6)
O38 S4 O103 113.5(5)
O50 S4 O103 114.4(5)
O38 S4 C403 103.8(6)
O50 S4 C403 103.4(5)
O103 S4 C403 102.7(5)
C205 C24 C23 120.4(8)
C205 C24 H24A 119.8
C23 C24 H24A 119.8
C55 C54 C53 120.8(7)
C55 C54 H54A 119.6
C53 C54 H54A 119.6
C23 N22 C26 121.5(7)
C23 N22 C25 121.5(7)
C26 N22 C25 115.9(7)
C53 N52 C56 121.0(7)
C53 N52 C57 121.6(7)
C56 N52 C57 116.3(7)
C24 C205 N21 122.9(8)
C24 C205 H25A 118.6
N21 C205 H25A 118.6
C51 C52 C53 120.4(8)
C51 C52 H52A 119.8
C53 C52 H52A 119.8
N52 C53 C54 123.1(7)
N52 C53 C52 121.7(7)
C54 C53 C52 115.2(7)
N41 C45 C44 122.0(8)
N41 C45 H45A 119.0
C44 C45 H45A 119.0
N51 C55 C54 122.5(7)
N51 C55 H55A 118.7
C54 C55 H55A 118.7
N22 C23 C22 122.7(8)
N22 C23 C24 121.9(7)
C22 C23 C24 115.4(7)
N51 C51 C52 122.9(8)
N51 C51 H51A 118.6
C52 C51 H51A 118.6
C21 C22 C23 120.7(8)
C21 C22 H22A 119.7
C23 C22 H22A 119.7
N11 C15 C14 122.2(8)
N11 C15 H15A 118.9
C14 C15 H15A 118.9
C42 C41 N41 122.8(9)
C42 C41 H41A 118.6
N41 C41 H41A 118.6
N21 C21 C22 123.1(7)
N21 C21 H21A 118.5
C22 C21 H21A 118.5
N12 C13 C14 121.8(9)
N12 C13 C12 121.2(9)
C14 C13 C12 116.9(8)
N11 C11 C12 123.9(9)
N11 C11 H11A 118.1
C12 C11 H11A 118.1
C45 C44 C43 121.4(9)
C45 C44 H44A 119.3
C43 C44 H44A 119.3
N42 C43 C44 123.1(10)
N42 C43 C42 121.8(9)
C44 C43 C42 115.1(8)
C15 C14 C13 120.4(8)
C15 C14 H14A 119.8
C13 C14 H14A 119.8
F15 C403 F101 108.3(10)
F15 C403 F53 109.1(10)
F101 C403 F53 105.0(10)
F15 C403 S4 111.8(7)
F101 C403 S4 111.0(9)
F53 C403 S4 111.3(8)
C41 C42 C43 120.2(9)
C41 C42 H42A 119.9
C43 C42 H42A 119.9
N52 C57 H57A 109.5
N52 C57 H57B 109.5
H57A C57 H57B 109.5
N52 C57 H57C 109.5
H57A C57 H57C 109.5
H57B C57 H57C 109.5
F59 C60 F66 108.6(10)
F59 C60 F89 107.9(11)
F66 C60 F89 105.6(11)
F59 C60 S2 112.7(9)
F66 C60 S2 110.6(9)
F89 C60 S2 111.0(8)
C11 C12 C13 118.9(9)
C11 C12 H12A 120.6
C13 C12 H12A 120.6
N52 C56 H56A 109.5
N52 C56 H56B 109.5
H56A C56 H56B 109.5
N52 C56 H56C 109.5
H56A C56 H56C 109.5
H56B C56 H56C 109.5
O201 S1 O202 114.5(6)
O201 S1 O203 113.7(6)
O202 S1 O203 117.1(9)
O201 S1 C502 103.1(6)
O202 S1 C502 105.1(8)
O203 S1 C502 100.7(8)
C61 N61 C65 117.6(8)
C61 N61 Au1 121.8(7)
C65 N61 Au1 119.9(6)
C35 N31 C31 118.6(7)
C35 N31 Au2 121.3(6)
C31 N31 Au2 120.1(5)
C32 C31 N31 120.4(7)
C32 C31 H31A 119.8
N31 C31 H31A 119.8
C31 C32 C33 121.0(9)
C31 C32 H32A 119.5
C33 C32 H32A 119.5
C13 N12 C17 121.6(9)
C13 N12 C16 120.2(10)
C17 N12 C16 117.4(9)
C43 N42 C46 121.2(10)
C43 N42 C47 121.4(10)
C46 N42 C47 117.4(10)
N22 C26 H26A 109.5
N22 C26 H26B 109.5
H26A C26 H26B 109.5
N22 C26 H26C 109.5
H26A C26 H26C 109.5
H26B C26 H26C 109.5
N31 C35 C34 120.9(9)
N31 C35 H35A 119.5
C34 C35 H35A 119.5
C65 C64 C63 120.2(10)
C65 C64 H64A 119.9
C63 C64 H64A 119.9
N22 C25 H25B 109.5
N22 C25 H25C 109.5
H25B C25 H25C 109.5
N22 C25 H25D 109.5
H25B C25 H25D 109.5
H25C C25 H25D 109.5
C33 C34 C35 118.5(9)
C33 C34 H34A 120.7
C35 C34 H34A 120.7
N12 C17 H17A 109.5
N12 C17 H17B 109.5
H17A C17 H17B 109.5
N12 C17 H17C 109.5
H17A C17 H17C 109.5
H17B C17 H17C 109.5
C64 C65 N61 122.2(8)
C64 C65 H65A 118.9
N61 C65 H65A 118.9
C32 C33 C34 120.4(9)
C32 C33 H33A 119.8
C34 C33 H33A 119.8
N61 C61 C62 119.7(10)
N61 C61 H61A 120.1
C62 C61 H61A 120.1
C64 C63 C62 119.2(10)
C64 C63 H63A 120.4
C62 C63 H63A 120.4
N42 C47 H47A 109.5
N42 C47 H47B 109.5
H47A C47 H47B 109.5
N42 C47 H47C 109.5
H47A C47 H47C 109.5
H47B C47 H47C 109.5
C61 C62 C63 120.1(10)
C61 C62 H62A 120.0
C63 C62 H62A 120.0
N42 C46 H46A 109.5
N42 C46 H46B 109.5
H46A C46 H46B 109.5
N42 C46 H46C 109.5
H46A C46 H46C 109.5
H46B C46 H46C 109.5
O403 S3 O402 116.8(10)
O403 S3 O401 114.4(10)
O402 S3 O401 111.4(9)
O403 S3 C501 105.7(7)
O402 S3 C501 106.7(10)
O401 S3 C501 99.7(10)
C507 N501 Au1 146.0(9)
C507 N501 Au2 152.8(9)
Au1 N501 Au2 60.92(18)
N501 C507 C506 179.0(13)
C507 C506 H50A 109.5
C507 C506 H50B 109.5
H50A C506 H50B 109.5
C507 C506 H50C 109.5
H50A C506 H50C 109.5
H50B C506 H50C 109.5
N12 C16 H16A 109.5
N12 C16 H16B 109.5
H16A C16 H16B 109.5
N12 C16 H16C 109.5
H16A C16 H16C 109.5
H16B C16 H16C 109.5
F303 C502 F301 106.8(19)
F303 C502 F302 107.2(16)
F301 C502 F302 105.4(13)
F303 C502 S1 111.5(13)
F301 C502 S1 112.6(13)
F302 C502 S1 112.9(12)
F402 C501 F403 114.5(19)
F402 C501 F401 101.0(15)
F403 C501 F401 103.0(18)
F402 C501 S3 113.8(15)
F403 C501 S3 113.2(12)
F401 C501 S3 110.0(15)
N601 C601 C602 178(3)
C601 C602 H60A 109.5
C601 C602 H60B 109.5
H60A C602 H60B 109.5
C601 C602 H60C 109.5
H60A C602 H60C 109.5
H60B C602 H60C 109.5

loop_
_geom_bond_atom_site_label_1
_geom_bond_atom_site_label_2
_geom_bond_distance
Au1 O11 1.957(5)
Au1 N51 2.006(6)
Au1 N41 2.017(7)
Au1 N61 2.042(7)
Au1 N501 3.230(10)
Au1 Au2 3.3356(8)
N51 C55 1.338(10)
N51 C51 1.346(10)
Au2 O11 1.951(6)
Au2 N11 2.005(7)
Au2 N21 2.010(6)
Au2 N31 2.055(7)
Au2 N501 3.346(11)
S2 O102 1.402(10)
S2 O101 1.418(9)
S2 O45 1.426(7)
S2 C60 1.828(12)
N41 C45 1.333(11)
N41 C41 1.354(11)
N21 C21 1.338(10)
N21 C205 1.358(10)
N11 C11 1.345(11)
N11 C15 1.353(11)
S4 O38 1.412(9)
S4 O50 1.425(7)
S4 O103 1.450(7)
S4 C403 1.820(11)
C24 C205 1.344(12)
C24 C23 1.421(12)
C24 H24A 0.9500
C54 C55 1.366(11)
C54 C53 1.402(11)
C54 H54A 0.9500
N22 C23 1.334(10)
N22 C26 1.458(12)
N22 C25 1.462(11)
N52 C53 1.346(10)
N52 C56 1.447(11)
N52 C57 1.463(11)
F15 C403 1.305(12)
C205 H25A 0.9500
C52 C51 1.349(12)
C52 C53 1.427(12)
C52 H52A 0.9500
C45 C44 1.364(13)
C45 H45A 0.9500
C55 H55A 0.9500
C23 C22 1.406(11)
C51 H51A 0.9500
C22 C21 1.352(12)
C22 H22A 0.9500
C15 C14 1.365(12)
C15 H15A 0.9500
C41 C42 1.352(13)
C41 H41A 0.9500
C21 H21A 0.9500
C13 N12 1.347(12)
C13 C14 1.398(13)
C13 C12 1.409(14)
C11 C12 1.360(13)
C11 H11A 0.9500
C44 C43 1.403(14)
C44 H44A 0.9500
C43 N42 1.339(12)
C43 C42 1.418(14)
C14 H14A 0.9500
C403 F101 1.307(13)
C403 F53 1.307(15)
C42 H42A 0.9500
C57 H57A 0.9800
C57 H57B 0.9800
C57 H57C 0.9800
F59 C60 1.291(13)
C60 F66 1.315(14)
C60 F89 1.323(15)
C12 H12A 0.9500
C56 H56A 0.9800
C56 H56B 0.9800
C56 H56C 0.9800
S1 O201 1.417(7)
S1 O202 1.424(11)
S1 O203 1.426(12)
S1 C502 1.774(16)
N61 C61 1.357(12)
N61 C65 1.371(12)
N31 C35 1.352(11)
N31 C31 1.383(7)
C31 C32 1.325(8)
C31 H31A 0.9500
C32 C33 1.353(13)
C32 H32A 0.9500
N12 C17 1.456(14)
N12 C16 1.468(16)
N42 C46 1.447(17)
N42 C47 1.465(14)
C26 H26A 0.9800
C26 H26B 0.9800
C26 H26C 0.9800
C35 C34 1.378(14)
C35 H35A 0.9500
C64 C65 1.322(14)
C64 C63 1.337(15)
C64 H64A 0.9500
C25 H25B 0.9800
C25 H25C 0.9800
C25 H25D 0.9800
C34 C33 1.359(14)
C34 H34A 0.9500
C17 H17A 0.9800
C17 H17B 0.9800
C17 H17C 0.9800
C65 H65A 0.9500
C33 H33A 0.9500
C61 C62 1.370(15)
C61 H61A 0.9500
C63 C62 1.376(16)
C63 H63A 0.9500
C47 H47A 0.9800
C47 H47B 0.9800
C47 H47C 0.9800
F302 C502 1.333(16)
C62 H62A 0.9500
C46 H46A 0.9800
C46 H46B 0.9800
C46 H46C 0.9800
F301 C502 1.265(19)
S3 O403 1.405(10)
S3 O402 1.412(12)
S3 O401 1.517(14)
S3 C501 1.738(17)
N501 C507 1.124(14)
C507 C506 1.470(15)
F403 C501 1.296(18)
F402 C501 1.28(2)
C506 H50A 0.9800
C506 H50B 0.9800
C506 H50C 0.9800
F401 C501 1.42(3)
C16 H16A 0.9800
C16 H16B 0.9800
C16 H16C 0.9800
C502 F303 1.264(19)
C601 N601 1.15(3)
C601 C602 1.48(3)
C602 H60A 0.9800
C602 H60B 0.9800
C602 H60C 0.9800

loop_
_geom_torsion_atom_site_label_1
_geom_torsion_atom_site_label_2
_geom_torsion_atom_site_label_3
_geom_torsion_atom_site_label_4
_geom_torsion
O11 Au1 N51 C55 -49.0(6)
N41 Au1 N51 C55 72(18)
N61 Au1 N51 C55 124.5(6)
N501 Au1 N51 C55 -141.6(6)
Au2 Au1 N51 C55 -80.3(6)
O11 Au1 N51 C51 133.9(6)
N41 Au1 N51 C51 -106(18)
N61 Au1 N51 C51 -52.7(6)
N501 Au1 N51 C51 41.3(6)
Au2 Au1 N51 C51 102.5(6)
N51 Au1 Au2 O11 90.3(3)
N41 Au1 Au2 O11 -89.2(4)
N61 Au1 Au2 O11 -176.4(6)
N501 Au1 Au2 O11 178.2(4)
O11 Au1 Au2 N11 90.2(4)
N51 Au1 Au2 N11 -179.5(2)
N41 Au1 Au2 N11 1.0(3)
N61 Au1 Au2 N11 -86.2(5)
N501 Au1 Au2 N11 -91.6(3)
O11 Au1 Au2 N21 -88.6(3)
N51 Au1 Au2 N21 1.7(2)
N41 Au1 Au2 N21 -177.8(3)
N61 Au1 Au2 N21 95.0(5)
N501 Au1 Au2 N21 89.6(3)
O11 Au1 Au2 N31 179.8(5)
N51 Au1 Au2 N31 -89.8(5)
N41 Au1 Au2 N31 90.6(5)
N61 Au1 Au2 N31 3.4(6)
N501 Au1 Au2 N31 -1.9(5)
O11 Au1 Au2 N501 -178.2(4)
N51 Au1 Au2 N501 -87.9(3)
N41 Au1 Au2 N501 92.5(3)
N61 Au1 Au2 N501 5.4(5)
O11 Au1 N41 C45 79.1(7)
N51 Au1 N41 C45 -42(18)
N61 Au1 N41 C45 -94.4(7)
N501 Au1 N41 C45 171.7(7)
Au2 Au1 N41 C45 110.5(7)
O11 Au1 N41 C41 -99.9(7)
N51 Au1 N41 C41 139(17)
N61 Au1 N41 C41 86.6(8)
N501 Au1 N41 C41 -7.3(8)
Au2 Au1 N41 C41 -68.6(7)
N11 Au2 O11 Au1 -89.9(3)
N21 Au2 O11 Au1 91.5(3)
N31 Au2 O11 Au1 -179(25)
N501 Au2 O11 Au1 1.5(3)
N51 Au1 O11 Au2 -89.9(3)
N41 Au1 O11 Au2 90.9(3)
N61 Au1 O11 Au2 167(2)
N501 Au1 O11 Au2 -1.6(3)
O11 Au2 N21 C21 -113.4(7)
N11 Au2 N21 C21 153(11)
N31 Au2 N21 C21 73.5(7)
Au1 Au2 N21 C21 -81.9(6)
N501 Au2 N21 C21 -24.1(7)
O11 Au2 N21 C205 69.1(6)
N11 Au2 N21 C205 -25(11)
N31 Au2 N21 C205 -104.0(6)
Au1 Au2 N21 C205 100.6(6)
N501 Au2 N21 C205 158.4(6)
O11 Au2 N11 C11 141.9(8)
N21 Au2 N11 C11 -124(11)
N31 Au2 N11 C11 -44.9(8)
Au1 Au2 N11 C11 110.5(8)
N501 Au2 N11 C11 52.7(8)
O11 Au2 N11 C15 -43.7(7)
N21 Au2 N11 C15 50(11)
N31 Au2 N11 C15 129.4(7)
Au1 Au2 N11 C15 -75.2(7)
N501 Au2 N11 C15 -133.0(7)
C23 C24 C205 N21 -0.9(14)
C21 N21 C205 C24 0.5(13)
Au2 N21 C205 C24 178.2(7)
C56 N52 C53 C54 -7.1(13)
C57 N52 C53 C54 -174.4(9)
C56 N52 C53 C52 174.2(9)
C57 N52 C53 C52 7.0(13)
C55 C54 C53 N52 -177.1(8)
C55 C54 C53 C52 1.6(12)
C51 C52 C53 N52 177.1(8)
C51 C52 C53 C54 -1.6(12)
C41 N41 C45 C44 -3.7(15)
Au1 N41 C45 C44 177.2(8)
C51 N51 C55 C54 -1.0(12)
Au1 N51 C55 C54 -178.3(7)
C53 C54 C55 N51 -0.3(13)
C26 N22 C23 C22 -9.9(14)
C25 N22 C23 C22 -177.5(9)
C26 N22 C23 C24 172.5(9)
C25 N22 C23 C24 4.9(13)
C205 C24 C23 N22 178.9(9)
C205 C24 C23 C22 1.1(13)
C55 N51 C51 C52 1.0(13)
Au1 N51 C51 C52 178.2(7)
C53 C52 C51 N51 0.4(14)
N22 C23 C22 C21 -178.8(9)
C24 C23 C22 C21 -1.1(13)
C11 N11 C15 C14 -2.4(14)
Au2 N11 C15 C14 -177.0(7)
C45 N41 C41 C42 3.6(16)
Au1 N41 C41 C42 -177.3(9)
C205 N21 C21 C22 -0.5(13)
Au2 N21 C21 C22 -178.0(7)
C23 C22 C21 N21 0.8(14)
C15 N11 C11 C12 2.3(16)
Au2 N11 C11 C12 176.8(9)
N41 C45 C44 C43 1.0(17)
C45 C44 C43 N42 179.6(11)
C45 C44 C43 C42 1.8(17)
N11 C15 C14 C13 -1.0(16)
N12 C13 C14 C15 -177.8(11)
C12 C13 C14 C15 4.4(16)
O38 S4 C403 F15 -66.1(10)
O50 S4 C403 F15 171.6(9)
O103 S4 C403 F15 52.3(10)
O38 S4 C403 F101 55.0(10)
O50 S4 C403 F101 -67.3(10)
O103 S4 C403 F101 173.4(8)
O38 S4 C403 F53 171.6(9)
O50 S4 C403 F53 49.4(9)
O103 S4 C403 F53 -69.9(9)
N41 C41 C42 C43 -0.8(18)
N42 C43 C42 C41 -179.7(12)
C44 C43 C42 C41 -1.9(17)
O102 S2 C60 F59 -58.3(11)
O101 S2 C60 F59 61.5(11)
O45 S2 C60 F59 -179.6(9)
O102 S2 C60 F66 179.9(10)
O101 S2 C60 F66 -60.4(10)
O45 S2 C60 F66 58.5(10)
O102 S2 C60 F89 62.9(11)
O101 S2 C60 F89 -177.3(9)
O45 S2 C60 F89 -58.4(10)
N11 C11 C12 C13 1.2(19)
N12 C13 C12 C11 177.8(12)
C14 C13 C12 C11 -4.5(18)
O11 Au1 N61 C61 -136(2)
N51 Au1 N61 C61 121.2(7)
N41 Au1 N61 C61 -59.5(7)
N501 Au1 N61 C61 32.9(7)
Au2 Au1 N61 C61 28.1(10)
O11 Au1 N61 C65 35(3)
N51 Au1 N61 C65 -68.4(8)
N41 Au1 N61 C65 110.9(8)
N501 Au1 N61 C65 -156.7(8)
Au2 Au1 N61 C65 -161.5(7)
O11 Au2 N31 C35 -170.5(18)
N11 Au2 N31 C35 99.9(7)
N21 Au2 N31 C35 -81.6(7)
Au1 Au2 N31 C35 10.1(10)
N501 Au2 N31 C35 8.5(7)
O11 Au2 N31 C31 7(2)
N11 Au2 N31 C31 -82.5(6)
N21 Au2 N31 C31 96.1(6)
Au1 Au2 N31 C31 -172.2(4)
N501 Au2 N31 C31 -173.9(6)
C35 N31 C31 C32 -4.2(12)
Au2 N31 C31 C32 178.1(7)
N31 C31 C32 C33 3.2(14)
C14 C13 N12 C17 -3.3(19)
C12 C13 N12 C17 174.4(12)
C14 C13 N12 C16 -172.4(13)
C12 C13 N12 C16 5(2)
C44 C43 N42 C46 179.4(13)
C42 C43 N42 C46 -3(2)
C44 C43 N42 C47 0(2)
C42 C43 N42 C47 177.5(13)
C31 N31 C35 C34 2.3(13)
Au2 N31 C35 C34 180.0(7)
N31 C35 C34 C33 0.5(15)
C63 C64 C65 N61 12(2)
C61 N61 C65 C64 -11.6(18)
Au1 N61 C65 C64 177.6(10)
C31 C32 C33 C34 -0.2(16)
C35 C34 C33 C32 -1.6(16)
C65 N61 C61 C62 4.5(15)
Au1 N61 C61 C62 175.1(8)
C65 C64 C63 C62 -5(2)
N61 C61 C62 C63 1.9(18)
C64 C63 C62 C61 -1.9(19)
O11 Au1 N501 C507 176.1(15)
N51 Au1 N501 C507 -93.6(15)
N41 Au1 N501 C507 85.9(15)
N61 Au1 N501 C507 -2.6(15)
Au2 Au1 N501 C507 175.2(16)
O11 Au1 N501 Au2 0.92(18)
N51 Au1 N501 Au2 91.3(2)
N41 Au1 N501 Au2 -89.2(2)
N61 Au1 N501 Au2 -177.7(2)
O11 Au2 N501 C507 -175.0(18)
N11 Au2 N501 C507 -84.8(18)
N21 Au2 N501 C507 95.1(18)
N31 Au2 N501 C507 5.1(18)
Au1 Au2 N501 C507 -174.1(19)
O11 Au2 N501 Au1 -0.92(18)
N11 Au2 N501 Au1 89.3(2)
N21 Au2 N501 Au1 -90.8(2)
N31 Au2 N501 Au1 179.2(2)
Au1 N501 C507 C506 26(78)
Au2 N501 C507 C506 -164(100)
O201 S1 C502 F303 61.0(18)
O202 S1 C502 F303 -59.3(18)
O203 S1 C502 F303 178.6(17)
O201 S1 C502 F301 -59.1(14)
O202 S1 C502 F301 -179.3(14)
O203 S1 C502 F301 58.6(15)
O201 S1 C502 F302 -178.2(11)
O202 S1 C502 F302 61.5(14)
O203 S1 C502 F302 -60.6(14)
O403 S3 C501 F402 53(2)
O402 S3 C501 F402 177.8(16)
O401 S3 C501 F402 -66.2(18)
O403 S3 C501 F403 -174.2(19)
O402 S3 C501 F403 -49(2)
O401 S3 C501 F403 67(2)
O403 S3 C501 F401 -59.7(17)
O402 S3 C501 F401 65.4(15)
O401 S3 C501 F401 -178.6(14)
